data_1564558
loop_
_publ_author_name
'Yakushev, Ilya A.'
'Stolarov, Igor P.'
'Cherkashina, Natalia V.'
'Churakov, Andrei V.'
'Zubavichus, Yan V.'
'Markov, Alexander A.'
'Gekhman, Alexander E.'
'Vargaftik, Michael N.'

_publ_section_title
;
 Two routes to platinum-based carboxylate-bridged heterometallics
;
_journal_name_full 'Inorganica Chimica Acta'
_journal_page_first 119631
_journal_paper_doi 10.1016/j.ica.2020.119631
_journal_volume 508
_journal_year 2020
_chemical_formula_moiety 'C20 H36 Ni2 O22 Pt, 2(C2 H4 O2)'
_chemical_formula_sum 'C24 H44 Ni2 O26 Pt'
_chemical_formula_weight 1061.10
_space_group_IT_number 2
_space_group_name_Hall '-P 1'
_space_group_name_H-M_alt 'P -1'
_symmetry_cell_setting triclinic
_symmetry_space_group_name_Hall '-P 1'
_symmetry_space_group_name_H-M 'P -1'
_atom_sites_solution_hydrogens mixed
_atom_sites_solution_primary direct
_atom_sites_solution_secondary difmap
_audit_creation_method SHELXL-97
_cell_angle_alpha 84.1599(7)
_cell_angle_beta 75.8047(7)
_cell_angle_gamma 86.4145(7)
_cell_formula_units_Z 1
_cell_length_a 8.2192(2)
_cell_length_b 9.3793(2)
_cell_length_c 12.8044(2)
_cell_measurement_reflns_used 8953
_cell_measurement_temperature 150(2)
_cell_measurement_theta_max 30.540
_cell_measurement_theta_min 2.185
_cell_volume 951.27(3)
_computing_cell_refinement 'SAINT (Bruker, 2018)'
_computing_data_collection '<i>APEX3</i> (Bruker, 2018)'
_computing_data_reduction 'SAINT (Bruker, 2018)'
_computing_molecular_graphics 'SHELXTL (Sheldrick, 2008)'
_computing_publication_material 'SHELXTL (Sheldrick, 2008)'
_computing_structure_refinement 'SHELXTL (Sheldrick, 2008)'
_computing_structure_solution 'SHELXTL (Sheldrick, 2008)'
_diffrn_ambient_temperature 150(2)
_diffrn_measured_fraction_theta_full 0.991
_diffrn_measured_fraction_theta_max 0.991
_diffrn_measurement_device_type 'Bruker SMART APEX II'
_diffrn_measurement_method \w
_diffrn_radiation_monochromator graphite
_diffrn_radiation_source 'fine-focus sealed tube'
_diffrn_radiation_type MoK\a
_diffrn_radiation_wavelength 0.71073
_diffrn_reflns_av_R_equivalents 0.0258
_diffrn_reflns_av_sigmaI/netI 0.0354
_diffrn_reflns_limit_h_max 11
_diffrn_reflns_limit_h_min -11
_diffrn_reflns_limit_k_max 12
_diffrn_reflns_limit_k_min -12
_diffrn_reflns_limit_l_max 17
_diffrn_reflns_limit_l_min -17
_diffrn_reflns_number 11507
_diffrn_reflns_theta_full 29.00
_diffrn_reflns_theta_max 29.00
_diffrn_reflns_theta_min 2.62
_diffrn_standards_decay_% 0
_diffrn_standards_interval_time .
_diffrn_standards_number .
_exptl_absorpt_coefficient_mu 4.740
_exptl_absorpt_correction_T_max 0.7975
_exptl_absorpt_correction_T_min 0.2878
_exptl_absorpt_correction_type multi-scan
_exptl_absorpt_process_details 'SADABS (Bruker, 2016)'
_exptl_crystal_colour light-yellow
_exptl_crystal_density_diffrn 1.852
_exptl_crystal_density_method 'not measured'
_exptl_crystal_description prism
_exptl_crystal_F_000 530
_exptl_crystal_size_max 0.35
_exptl_crystal_size_mid 0.07
_exptl_crystal_size_min 0.05
_refine_diff_density_max 0.561
_refine_diff_density_min -0.505
_refine_diff_density_rms 0.095
_refine_ls_extinction_method none
_refine_ls_goodness_of_fit_ref 1.057
_refine_ls_hydrogen_treatment mixed
_refine_ls_matrix_type full
_refine_ls_number_parameters 263
_refine_ls_number_reflns 5023
_refine_ls_number_restraints 0
_refine_ls_restrained_S_all 1.057
_refine_ls_R_factor_all 0.0210
_refine_ls_R_factor_gt 0.0206
_refine_ls_shift/su_max 0.001
_refine_ls_shift/su_mean 0.000
_refine_ls_structure_factor_coef Fsqd
_refine_ls_weighting_details 'calc w=1/[\s^2^(Fo^2^)+(0.0148P)^2^+0.2843P] where P=(Fo^2^+2Fc^2^)/3'
_refine_ls_weighting_scheme calc
_refine_ls_wR_factor_gt 0.0443
_refine_ls_wR_factor_ref 0.0445
_reflns_number_gt 4977
_reflns_number_total 5023
_reflns_threshold_expression I>2\s(I)
_cod_data_source_file ICA-2020-508-1196315.cif
_cod_data_source_block 5
_cod_database_code 1564558

loop_
_symmetry_equiv_pos_as_xyz
'x, y, z'
'-x, -y, -z'

loop_
_atom_site_label
_atom_site_type_symbol
_atom_site_fract_x
_atom_site_fract_y
_atom_site_fract_z
_atom_site_U_iso_or_equiv
_atom_site_adp_type
_atom_site_occupancy
_atom_site_symmetry_multiplicity
_atom_site_calc_flag
_atom_site_refinement_flags
_atom_site_disorder_assembly
_atom_site_disorder_group
Pt1 Pt 0.5000 0.5000 0.5000 0.01185(4) Uani 1 2 d S . .
Ni1 Ni 0.41160(3) 0.26154(3) 0.33992(2) 0.01428(6) Uani 1 1 d . . .
O1 O 0.4333(2) 0.46512(16) 0.36599(13) 0.0147(3) Uani 1 1 d . . .
H1 H 0.484(3) 0.491(3) 0.320(2) 0.012(7) Uiso 1 1 d . . .
C11 C 0.7108(3) 0.2382(2) 0.44431(17) 0.0164(4) Uani 1 1 d . . .
C12 C 0.8673(3) 0.1522(2) 0.4557(2) 0.0221(5) Uani 1 1 d . . .
H12A H 0.8362 0.0616 0.4993 0.033 Uiso 1 1 calc R . .
H12B H 0.9328 0.2068 0.4912 0.033 Uiso 1 1 calc R . .
H12C H 0.9349 0.1322 0.3839 0.033 Uiso 1 1 calc R . .
O11 O 0.69948(18) 0.36318(16) 0.48140(12) 0.0170(3) Uani 1 1 d . . .
O12 O 0.6091(2) 0.18772(17) 0.40351(13) 0.0215(3) Uani 1 1 d . . .
C21 C 0.2620(3) 0.2620(2) 0.57857(18) 0.0165(4) Uani 1 1 d . . .
C22 C 0.1635(3) 0.1782(3) 0.67770(19) 0.0252(5) Uani 1 1 d . . .
H22A H 0.0487 0.1686 0.6707 0.038 Uiso 1 1 calc R . .
H22B H 0.1604 0.2285 0.7416 0.038 Uiso 1 1 calc R . .
H22C H 0.2172 0.0827 0.6855 0.038 Uiso 1 1 calc R . .
O21 O 0.35457(19) 0.35672(16) 0.60086(12) 0.0171(3) Uani 1 1 d . . .
O22 O 0.2515(2) 0.23614(17) 0.48863(12) 0.0207(3) Uani 1 1 d . . .
C31 C 0.1176(3) 0.4266(2) 0.27595(18) 0.0191(4) Uani 1 1 d . . .
C32 C -0.0291(3) 0.4439(3) 0.2258(2) 0.0251(5) Uani 1 1 d . . .
H32A H -0.0407 0.3555 0.1939 0.038 Uiso 1 1 calc R . .
H32B H -0.0116 0.5240 0.1693 0.038 Uiso 1 1 calc R . .
H32C H -0.1314 0.4635 0.2813 0.038 Uiso 1 1 calc R . .
O31 O 0.2095(2) 0.31866(18) 0.27102(13) 0.0209(3) Uani 1 1 d . . .
O32 O 0.1384(2) 0.5373(2) 0.32562(16) 0.0303(4) Uani 1 1 d . . .
H32 H 0.228(4) 0.527(4) 0.345(3) 0.045(10) Uiso 1 1 d . . .
C41 C 0.6183(3) 0.3907(3) 0.12678(18) 0.0192(4) Uani 1 1 d . . .
C42 C 0.6993(3) 0.3693(3) 0.0114(2) 0.0296(6) Uani 1 1 d . . .
H42A H 0.6960 0.4603 -0.0331 0.044 Uiso 1 1 calc R . .
H42B H 0.6387 0.2978 -0.0135 0.044 Uiso 1 1 calc R . .
H42C H 0.8163 0.3355 0.0050 0.044 Uiso 1 1 calc R . .
O41 O 0.5709(2) 0.27904(17) 0.19038(12) 0.0209(3) Uani 1 1 d . . .
O42 O 0.6011(2) 0.51350(18) 0.15860(13) 0.0261(4) Uani 1 1 d . . .
C51 C 0.4361(3) -0.0236(2) 0.24683(19) 0.0205(5) Uani 1 1 d . . .
C52 C 0.3874(4) -0.1749(3) 0.2503(2) 0.0286(5) Uani 1 1 d . . .
H52A H 0.2869 -0.1927 0.3089 0.043 Uiso 1 1 calc R . .
H52B H 0.4796 -0.2402 0.2632 0.043 Uiso 1 1 calc R . .
H52C H 0.3637 -0.1910 0.1812 0.043 Uiso 1 1 calc R . .
O51 O 0.3709(2) 0.05323(16) 0.31898(13) 0.0204(3) Uani 1 1 d . . .
O52 O 0.5528(3) 0.0174(2) 0.16209(16) 0.0352(5) Uani 1 1 d . . .
H52 H 0.574(5) 0.096(4) 0.161(3) 0.056(12) Uiso 1 1 d . . .
C61 C 0.8151(3) 0.8018(3) 0.0021(2) 0.0280(5) Uani 1 1 d . . .
C62 C 0.8370(4) 0.9277(3) -0.0799(2) 0.0406(7) Uani 1 1 d . . .
H62A H 0.9409 0.9744 -0.0810 0.061 Uiso 1 1 calc R . .
H62B H 0.7414 0.9959 -0.0613 0.061 Uiso 1 1 calc R . .
H62C H 0.8433 0.8959 -0.1514 0.061 Uiso 1 1 calc R . .
O61 O 0.6738(3) 0.7368(2) 0.01082(17) 0.0358(5) Uani 1 1 d . . .
H61 H 0.663(5) 0.677(4) 0.050(3) 0.062(13) Uiso 1 1 d . . .
O62 O 0.9137(3) 0.7624(2) 0.05601(17) 0.0450(5) Uani 1 1 d . . .

loop_
_atom_site_aniso_label
_atom_site_aniso_U_11
_atom_site_aniso_U_22
_atom_site_aniso_U_33
_atom_site_aniso_U_23
_atom_site_aniso_U_13
_atom_site_aniso_U_12
Pt1 0.01404(6) 0.01007(6) 0.01257(6) -0.00212(4) -0.00458(4) -0.00183(4)
Ni1 0.01703(13) 0.01271(13) 0.01429(13) -0.00278(10) -0.00484(11) -0.00274(11)
O1 0.0173(7) 0.0150(8) 0.0133(8) -0.0017(6) -0.0051(6) -0.0050(6)
C11 0.0178(10) 0.0144(10) 0.0163(10) -0.0002(8) -0.0028(8) -0.0026(8)
C12 0.0187(11) 0.0178(11) 0.0307(13) -0.0045(9) -0.0079(9) 0.0028(9)
O11 0.0155(7) 0.0144(7) 0.0230(8) -0.0052(6) -0.0070(6) 0.0013(6)
O12 0.0250(8) 0.0161(8) 0.0280(9) -0.0049(6) -0.0144(7) 0.0006(7)
C21 0.0155(10) 0.0147(10) 0.0192(11) -0.0016(8) -0.0041(8) -0.0004(8)
C22 0.0310(13) 0.0253(12) 0.0194(12) 0.0005(9) -0.0041(10) -0.0145(10)
O21 0.0211(8) 0.0153(7) 0.0157(8) -0.0003(6) -0.0049(6) -0.0068(6)
O22 0.0227(8) 0.0236(8) 0.0172(8) -0.0039(6) -0.0045(6) -0.0092(7)
C31 0.0188(10) 0.0217(11) 0.0167(11) -0.0005(8) -0.0040(8) -0.0028(9)
C32 0.0234(11) 0.0307(13) 0.0237(12) -0.0024(10) -0.0106(10) 0.0007(10)
O31 0.0214(8) 0.0223(8) 0.0219(8) -0.0050(6) -0.0100(7) -0.0001(7)
O32 0.0298(10) 0.0225(9) 0.0464(12) -0.0112(8) -0.0224(9) 0.0056(8)
C41 0.0149(10) 0.0252(12) 0.0175(11) -0.0003(8) -0.0038(8) -0.0040(9)
C42 0.0321(13) 0.0310(14) 0.0211(12) -0.0018(10) 0.0022(10) -0.0016(11)
O41 0.0260(8) 0.0167(8) 0.0183(8) -0.0025(6) -0.0006(6) -0.0044(7)
O42 0.0359(10) 0.0181(8) 0.0219(9) -0.0007(6) -0.0017(7) -0.0064(7)
C51 0.0259(11) 0.0150(11) 0.0232(12) 0.0000(8) -0.0115(9) -0.0017(9)
C52 0.0441(15) 0.0142(11) 0.0290(13) -0.0029(9) -0.0105(11) -0.0029(11)
O51 0.0273(8) 0.0148(8) 0.0202(8) -0.0038(6) -0.0062(7) -0.0046(7)
O52 0.0444(12) 0.0187(9) 0.0352(11) -0.0078(8) 0.0074(9) -0.0056(9)
C61 0.0342(14) 0.0264(13) 0.0222(12) -0.0016(10) -0.0047(10) -0.0007(11)
C62 0.0554(19) 0.0365(16) 0.0323(15) 0.0092(12) -0.0158(14) -0.0190(14)
O61 0.0446(12) 0.0297(11) 0.0350(11) 0.0095(9) -0.0153(9) -0.0119(9)
O62 0.0349(11) 0.0565(14) 0.0413(12) 0.0128(10) -0.0123(9) 0.0005(10)

loop_
_atom_type_symbol
_atom_type_description
_atom_type_scat_dispersion_real
_atom_type_scat_dispersion_imag
_atom_type_scat_source
C C 0.0033 0.0016 'International Tables Vol C Tables 4.2.6.8 and 6.1.1.4'
H H 0.0000 0.0000 'International Tables Vol C Tables 4.2.6.8 and 6.1.1.4'
O O 0.0106 0.0060 'International Tables Vol C Tables 4.2.6.8 and 6.1.1.4'
Ni Ni 0.3393 1.1124 'International Tables Vol C Tables 4.2.6.8 and 6.1.1.4'
Pt Pt -1.7033 8.3905 'International Tables Vol C Tables 4.2.6.8 and 6.1.1.4'

loop_
_geom_angle_atom_site_label_1
_geom_angle_atom_site_label_2
_geom_angle_atom_site_label_3
_geom_angle
_geom_angle_site_symmetry_1
_geom_angle_site_symmetry_3
O1 Pt1 O1 180.0 2_666 .
O1 Pt1 O21 82.34(6) 2_666 .
O1 Pt1 O21 97.66(6) . .
O1 Pt1 O21 97.66(6) 2_666 2_666
O1 Pt1 O21 82.34(6) . 2_666
O21 Pt1 O21 180.0 . 2_666
O1 Pt1 O11 97.02(6) 2_666 2_666
O1 Pt1 O11 82.98(6) . 2_666
O21 Pt1 O11 88.11(6) . 2_666
O21 Pt1 O11 91.89(6) 2_666 2_666
O1 Pt1 O11 82.98(6) 2_666 .
O1 Pt1 O11 97.02(6) . .
O21 Pt1 O11 91.89(6) . .
O21 Pt1 O11 88.11(6) 2_666 .
O11 Pt1 O11 180.0 2_666 .
O1 Ni1 O22 88.25(7) . .
O1 Ni1 O41 93.91(7) . .
O22 Ni1 O41 177.84(6) . .
O1 Ni1 O12 93.81(6) . .
O22 Ni1 O12 90.64(7) . .
O41 Ni1 O12 89.16(7) . .
O1 Ni1 O51 175.78(7) . .
O22 Ni1 O51 88.37(6) . .
O41 Ni1 O51 89.48(6) . .
O12 Ni1 O51 88.76(6) . .
O1 Ni1 O31 91.21(6) . .
O22 Ni1 O31 90.08(6) . .
O41 Ni1 O31 89.92(6) . .
O12 Ni1 O31 174.94(6) . .
O51 Ni1 O31 86.26(6) . .
Pt1 O1 Ni1 117.43(8) . .
Pt1 O1 H1 116(2) . .
Ni1 O1 H1 103(2) . .
O12 C11 O11 126.7(2) . .
O12 C11 C12 120.0(2) . .
O11 C11 C12 113.30(19) . .
C11 C12 H12A 109.5 . .
C11 C12 H12B 109.5 . .
H12A C12 H12B 109.5 . .
C11 C12 H12C 109.5 . .
H12A C12 H12C 109.5 . .
H12B C12 H12C 109.5 . .
C11 O11 Pt1 126.28(14) . .
C11 O12 Ni1 137.27(15) . .
O22 C21 O21 127.0(2) . .
O22 C21 C22 120.1(2) . .
O21 C21 C22 112.96(19) . .
C21 C22 H22A 109.5 . .
C21 C22 H22B 109.5 . .
H22A C22 H22B 109.5 . .
C21 C22 H22C 109.5 . .
H22A C22 H22C 109.5 . .
H22B C22 H22C 109.5 . .
C21 O21 Pt1 128.83(13) . .
C21 O22 Ni1 132.68(15) . .
O31 C31 O32 123.3(2) . .
O31 C31 C32 122.7(2) . .
O32 C31 C32 114.0(2) . .
C31 C32 H32A 109.5 . .
C31 C32 H32B 109.5 . .
H32A C32 H32B 109.5 . .
C31 C32 H32C 109.5 . .
H32A C32 H32C 109.5 . .
H32B C32 H32C 109.5 . .
C31 O31 Ni1 130.73(15) . .
C31 O32 H32 110(2) . .
O42 C41 O41 122.3(2) . .
O42 C41 C42 120.4(2) . .
O41 C41 C42 117.3(2) . .
C41 C42 H42A 109.5 . .
C41 C42 H42B 109.5 . .
H42A C42 H42B 109.5 . .
C41 C42 H42C 109.5 . .
H42A C42 H42C 109.5 . .
H42B C42 H42C 109.5 . .
C41 O41 Ni1 129.89(15) . .
O51 C51 O52 123.9(2) . .
O51 C51 C52 121.8(2) . .
O52 C51 C52 114.3(2) . .
C51 C52 H52A 109.5 . .
C51 C52 H52B 109.5 . .
H52A C52 H52B 109.5 . .
C51 C52 H52C 109.5 . .
H52A C52 H52C 109.5 . .
H52B C52 H52C 109.5 . .
C51 O51 Ni1 131.43(15) . .
C51 O52 H52 112(3) . .
O62 C61 O61 122.9(2) . .
O62 C61 C62 124.4(3) . .
O61 C61 C62 112.7(2) . .
C61 C62 H62A 109.5 . .
C61 C62 H62B 109.5 . .
H62A C62 H62B 109.5 . .
C61 C62 H62C 109.5 . .
H62A C62 H62C 109.5 . .
H62B C62 H62C 109.5 . .
C61 O61 H61 113(3) . .

loop_
_geom_bond_atom_site_label_1
_geom_bond_atom_site_label_2
_geom_bond_distance
_geom_bond_site_symmetry_2
Pt1 O1 1.9874(15) 2_666
Pt1 O1 1.9875(15) .
Pt1 O21 1.9983(15) .
Pt1 O21 1.9983(15) 2_666
Pt1 O11 1.9998(14) 2_666
Pt1 O11 1.9998(14) .
Ni1 O1 1.9977(15) .
Ni1 O22 2.0328(16) .
Ni1 O41 2.0351(15) .
Ni1 O12 2.0421(16) .
Ni1 O51 2.0574(15) .
Ni1 O31 2.0827(16) .
O1 H1 0.67(3) .
C11 O12 1.229(3) .
C11 O11 1.298(3) .
C11 C12 1.505(3) .
C12 H12A 0.9800 .
C12 H12B 0.9800 .
C12 H12C 0.9800 .
C21 O22 1.225(3) .
C21 O21 1.301(3) .
C21 C22 1.502(3) .
C22 H22A 0.9800 .
C22 H22B 0.9800 .
C22 H22C 0.9800 .
C31 O31 1.222(3) .
C31 O32 1.312(3) .
C31 C32 1.492(3) .
C32 H32A 0.9800 .
C32 H32B 0.9800 .
C32 H32C 0.9800 .
O32 H32 0.83(3) .
C41 O42 1.248(3) .
C41 O41 1.278(3) .
C41 C42 1.493(3) .
C42 H42A 0.9800 .
C42 H42B 0.9800 .
C42 H42C 0.9800 .
C51 O51 1.227(3) .
C51 O52 1.302(3) .
C51 C52 1.491(3) .
C52 H52A 0.9800 .
C52 H52B 0.9800 .
C52 H52C 0.9800 .
O52 H52 0.77(4) .
C61 O62 1.206(3) .
C61 O61 1.321(3) .
C61 C62 1.488(4) .
C62 H62A 0.9800 .
C62 H62B 0.9800 .
C62 H62C 0.9800 .
O61 H61 0.71(4) .

loop_
_geom_hbond_atom_site_label_D
_geom_hbond_atom_site_label_H
_geom_hbond_atom_site_label_A
_geom_hbond_distance_DH
_geom_hbond_distance_HA
_geom_hbond_distance_DA
_geom_hbond_angle_DHA
_geom_hbond_site_symmetry_A
O1 H1 O42 0.67(3) 2.05(3) 2.683(2) 160(3) .
O32 H32 O1 0.83(3) 1.82(3) 2.634(2) 165(3) .
O52 H52 O41 0.77(4) 1.79(4) 2.535(3) 164(4) .
O61 H61 O42 0.71(4) 1.96(4) 2.668(3) 172(4) .
